data_8102000
loop_
_publ_author_name
'Wei, Y.-J.'
'Wang, F.-W.'

_publ_section_title
;
Crystal structure of bis(cyclopropyl-4-bromosalicylaldiminato)cobalt
(II), Co(C~20~H~18~BrNO)~2~
;
_journal_issue 3
_journal_name_full 'Zeitschrift f\"ur Kristallographie - New Crystal Structures'
_journal_page_first 325
_journal_page_last 326
_journal_volume 221
_journal_year 2006
_chemical_formula_structural Co(C20H18BrNO)2
_chemical_formula_sum 'C20 H18 Br2 Co N2 O2'
_chemical_formula_weight 537.11
_chemical_name_systematic
; 
bis(cyclopropyl-4-bromosalicylaldiminato)cobalt(II)
;
_space_group_IT_number 61
_symmetry_cell_setting orthorhombic
_symmetry_space_group_name_Hall '-P 2ac 2ab'
_symmetry_space_group_name_H-M 'P b c a'
_atom_sites_solution_hydrogens geom
_atom_sites_solution_primary direct
_atom_sites_solution_secondary difmap
_audit_creation_method SHELXL-97
_cell_angle_alpha 90.00
_cell_angle_beta 90.00
_cell_angle_gamma 90.00
_cell_formula_units_Z 8
_cell_length_a 13.295(2)
_cell_length_b 13.113(2)
_cell_length_c 23.252(3)
_cell_measurement_reflns_used 3571
_cell_measurement_temperature 298(2)
_cell_measurement_theta_max 23.7
_cell_measurement_theta_min 2.3
_cell_volume 4053.7(10)
_computing_cell_refinement 'Siemens XSCANS'
_computing_data_collection 'Siemens XSCANS'
_computing_data_reduction 'Siemens SHELXTL'
_computing_molecular_graphics 'Siemens SHELXTL'
_computing_publication_material 'Siemens SHELXTL'
_computing_structure_refinement 'SHELXL-97 (Sheldrick, 1997)'
_computing_structure_solution 'SHELXS-97 (Sheldrick, 1997)'
_diffrn_ambient_temperature 298(2)
_diffrn_measured_fraction_theta_full 1.000
_diffrn_measured_fraction_theta_max 1.000
_diffrn_measurement_device_type 'Siemens P4'
_diffrn_measurement_method omega
_diffrn_radiation_monochromator graphite
_diffrn_radiation_source 'fine-focus sealed tube'
_diffrn_radiation_type MoK\a
_diffrn_radiation_wavelength 0.71073
_diffrn_reflns_av_R_equivalents 0.0737
_diffrn_reflns_av_sigmaI/netI 0.0579
_diffrn_reflns_limit_h_max 16
_diffrn_reflns_limit_h_min -16
_diffrn_reflns_limit_k_max 16
_diffrn_reflns_limit_k_min -16
_diffrn_reflns_limit_l_max 29
_diffrn_reflns_limit_l_min -29
_diffrn_reflns_number 32106
_diffrn_reflns_theta_full 27.00
_diffrn_reflns_theta_max 27.00
_diffrn_reflns_theta_min 1.75
_exptl_absorpt_coefficient_mu 4.807
_exptl_absorpt_correction_T_max 0.4954
_exptl_absorpt_correction_T_min 0.4044
_exptl_absorpt_correction_type empirical
_exptl_crystal_colour red
_exptl_crystal_density_diffrn 1.760
_exptl_crystal_density_method 'not measured'
_exptl_crystal_description block
_exptl_crystal_F_000 2120
_exptl_crystal_size_max 0.23
_exptl_crystal_size_mid 0.18
_exptl_crystal_size_min 0.17
_refine_diff_density_max 0.975
_refine_diff_density_min -1.127
_refine_diff_density_rms 0.099
_refine_ls_extinction_method none
_refine_ls_goodness_of_fit_ref 1.036
_refine_ls_hydrogen_treatment constr
_refine_ls_matrix_type full
_refine_ls_number_parameters 244
_refine_ls_number_reflns 4416
_refine_ls_number_restraints 0
_refine_ls_restrained_S_all 1.036
_refine_ls_R_factor_all 0.0900
_refine_ls_R_factor_gt 0.0512
_refine_ls_shift/su_max 0.000
_refine_ls_shift/su_mean 0.000
_refine_ls_structure_factor_coef Fsqd
_refine_ls_weighting_details 'calc w=1/[\s^2^(Fo^2^)+(0.0719P)^2^+3.5951P] where P=(Fo^2^+2Fc^2^)/3'
_refine_ls_weighting_scheme calc
_refine_ls_wR_factor_gt 0.1284
_refine_ls_wR_factor_ref 0.1511
_reflns_number_gt 2873
_reflns_number_total 4416
_reflns_threshold_expression >2sigma(I)
_cod_data_source_file 1267-1813.cff
_cod_data_source_block b
_cod_depositor_comments
;
The following automatic conversions were performed:
'_symmetry_cell_setting' value 'Orthorhombic' changed to 'orthorhombic'
according to '/home/saulius/struct/CIF-dictionaries/cif_core.dic'
dictionary named 'cif_core.dic' version 2.4.1 from 2010-06-29.

Automatic conversion script
Id: cif_fix_enum 1555 2011-01-17 13:19:09Z saulius 
;
_cod_original_sg_symbol_H-M Pbca
_cod_database_code 8102000

loop_
_symmetry_equiv_pos_as_xyz
'x, y, z'
'-x+1/2, -y, z+1/2'
'-x, y+1/2, -z+1/2'
'x+1/2, -y+1/2, -z'
'-x, -y, -z'
'x-1/2, y, -z-1/2'
'x, -y-1/2, z-1/2'
'-x-1/2, y-1/2, z'

loop_
_atom_site_label
_atom_site_type_symbol
_atom_site_fract_x
_atom_site_fract_y
_atom_site_fract_z
_atom_site_U_iso_or_equiv
_atom_site_adp_type
_atom_site_occupancy
_atom_site_symmetry_multiplicity
_atom_site_Wyckoff_symbol
_atom_site_calc_flag
_atom_site_refinement_flags
_atom_site_disorder_assembly
_atom_site_disorder_group
Co1 Co 0.14002(4) 0.16039(4) 0.23959(3) 0.03333(18) Uani 1 8 c d . . .
Br1 Br 0.41091(6) -0.12480(6) 0.01803(3) 0.0877(3) Uani 1 8 c d . . .
Br2 Br -0.10138(6) 0.39344(7) 0.48750(3) 0.0810(3) Uani 1 8 c d . . .
O1 O 0.2092(3) 0.1855(3) 0.16962(16) 0.0553(9) Uani 1 8 c d . . .
O2 O 0.1780(2) 0.2500(3) 0.30113(16) 0.0536(9) Uani 1 8 c d . . .
N1 N 0.1860(3) 0.0161(3) 0.25122(19) 0.0484(11) Uani 1 8 c d . . .
N2 N -0.0071(3) 0.1938(3) 0.24033(17) 0.0447(10) Uani 1 8 c d . . .
C1 C 0.2695(3) 0.0127(4) 0.1574(2) 0.0431(11) Uani 1 8 c d . . .
C2 C 0.2515(3) 0.1142(4) 0.1375(3) 0.0462(12) Uani 1 8 c d . . .
C3 C 0.2799(4) 0.1377(4) 0.0817(3) 0.0541(14) Uani 1 8 c d . . .
H3 H 0.2653 0.2022 0.0673 0.065 Uiso 1 8 c calc R . .
C4 C 0.3285(4) 0.0692(5) 0.0471(3) 0.0609(15) Uani 1 8 c d . . .
H4 H 0.3488 0.0879 0.0103 0.073 Uiso 1 8 c calc R . .
C5 C 0.3476(4) -0.0284(4) 0.0673(2) 0.0552(14) Uani 1 8 c d . . .
C6 C 0.3188(4) -0.0564(4) 0.1201(2) 0.0508(13) Uani 1 8 c d . . .
H6 H 0.3315 -0.1225 0.1325 0.061 Uiso 1 8 c calc R . .
C7 C 0.2404(4) -0.0273(4) 0.2121(2) 0.0488(13) Uani 1 8 c d . . .
H7 H 0.2635 -0.0925 0.2206 0.059 Uiso 1 8 c calc R . .
C8 C 0.1641(5) -0.0430(4) 0.3022(3) 0.0678(17) Uani 1 8 c d . . .
H8 H 0.1969 -0.1098 0.3046 0.081 Uiso 1 8 c calc R . .
C9 C 0.1469(11) 0.0094(7) 0.3572(4) 0.150(6) Uani 1 8 c d . . .
H9A H 0.1516 0.0832 0.3576 0.181 Uiso 1 8 c calc R . .
H9B H 0.1702 -0.0239 0.3920 0.181 Uiso 1 8 c calc R . .
C10 C 0.0608(8) -0.0370(9) 0.3264(5) 0.154(6) Uani 1 8 c d . . .
H10A H 0.0132 0.0084 0.3079 0.185 Uiso 1 8 c calc R . .
H10B H 0.0318 -0.0988 0.3423 0.185 Uiso 1 8 c calc R . .
C11 C 0.0084(3) 0.2807(3) 0.3332(2) 0.0395(11) Uani 1 8 c d . . .
C12 C 0.1133(4) 0.2801(4) 0.3407(2) 0.0443(12) Uani 1 8 c d . . .
C13 C 0.1515(4) 0.3141(4) 0.3934(2) 0.0506(13) Uani 1 8 c d . . .
H13 H 0.2207 0.3138 0.3993 0.061 Uiso 1 8 c calc R . .
C14 C 0.0893(5) 0.3481(4) 0.4367(2) 0.0553(14) Uani 1 8 c d . . .
H14 H 0.1165 0.3697 0.4714 0.066 Uiso 1 8 c calc R . .
C15 C -0.0140(4) 0.3500(4) 0.4284(2) 0.0477(12) Uani 1 8 c d . . .
C16 C -0.0537(4) 0.3175(4) 0.3773(2) 0.0455(12) Uani 1 8 c d . . .
H16 H -0.1229 0.3199 0.3718 0.055 Uiso 1 8 c calc R . .
C17 C -0.0440(4) 0.2429(3) 0.2836(2) 0.0422(11) Uani 1 8 c d . . .
H17 H -0.1128 0.2553 0.2824 0.051 Uiso 1 8 c calc R . .
C18 C -0.0754(4) 0.1622(4) 0.1965(3) 0.0573(14) Uani 1 8 c d . . .
H18 H -0.1468 0.1746 0.2041 0.069 Uiso 1 8 c calc R . .
C19 C -0.0516(6) 0.0699(6) 0.1623(4) 0.098(3) Uani 1 8 c d . . .
H19A H 0.0101 0.0338 0.1711 0.118 Uiso 1 8 c calc R . .
H19B H -0.1072 0.0267 0.1506 0.118 Uiso 1 8 c calc R . .
C20 C -0.0431(7) 0.1709(7) 0.1351(3) 0.098(3) Uani 1 8 c d . . .
H20A H -0.0936 0.1898 0.1069 0.118 Uiso 1 8 c calc R . .
H20B H 0.0239 0.1969 0.1274 0.118 Uiso 1 8 c calc R . .

loop_
_atom_site_aniso_label
_atom_site_aniso_U_11
_atom_site_aniso_U_22
_atom_site_aniso_U_33
_atom_site_aniso_U_23
_atom_site_aniso_U_13
_atom_site_aniso_U_12
Co1 0.0312(3) 0.0279(3) 0.0409(4) -0.0042(2) 0.0059(3) 0.0032(2)
Br1 0.1057(6) 0.0730(5) 0.0843(6) -0.0271(4) 0.0392(4) 0.0039(4)
Br2 0.0908(5) 0.1022(6) 0.0502(4) -0.0187(4) 0.0141(3) 0.0092(4)
O1 0.064(2) 0.0386(19) 0.063(2) 0.0001(17) 0.0195(19) 0.0079(17)
O2 0.0434(19) 0.054(2) 0.063(2) -0.0139(19) 0.0020(18) -0.0003(17)
N1 0.050(2) 0.041(2) 0.054(3) 0.0007(19) 0.012(2) 0.0024(19)
N2 0.043(2) 0.043(2) 0.048(2) -0.0077(19) -0.0033(19) 0.0039(18)
C1 0.040(3) 0.040(3) 0.049(3) -0.005(2) 0.004(2) 0.000(2)
C2 0.041(3) 0.042(3) 0.055(3) -0.004(2) 0.003(2) -0.003(2)
C3 0.060(3) 0.048(3) 0.055(3) 0.000(3) 0.009(3) -0.004(2)
C4 0.062(4) 0.070(4) 0.050(3) -0.008(3) 0.015(3) -0.011(3)
C5 0.056(3) 0.055(3) 0.055(3) -0.016(3) 0.015(3) -0.001(3)
C6 0.047(3) 0.045(3) 0.061(4) -0.006(3) 0.003(3) 0.004(2)
C7 0.045(3) 0.043(3) 0.058(3) 0.003(2) 0.003(2) 0.009(2)
C8 0.084(4) 0.051(3) 0.068(4) 0.015(3) 0.027(3) 0.021(3)
C9 0.304(17) 0.075(6) 0.073(6) 0.024(4) 0.101(9) 0.068(8)
C10 0.134(9) 0.131(9) 0.197(13) 0.091(9) 0.105(9) 0.064(7)
C11 0.039(3) 0.036(2) 0.044(3) -0.002(2) 0.001(2) 0.0036(19)
C12 0.044(3) 0.036(3) 0.052(3) -0.001(2) 0.001(2) 0.003(2)
C13 0.048(3) 0.043(3) 0.061(4) -0.005(2) -0.013(3) 0.000(2)
C14 0.074(4) 0.047(3) 0.044(3) -0.006(2) -0.014(3) 0.002(3)
C15 0.056(3) 0.045(3) 0.042(3) 0.001(2) 0.003(2) 0.006(2)
C16 0.049(3) 0.043(3) 0.044(3) -0.001(2) 0.002(2) 0.005(2)
C17 0.040(3) 0.040(3) 0.047(3) -0.001(2) 0.003(2) 0.006(2)
C18 0.047(3) 0.068(4) 0.056(4) -0.018(3) -0.006(3) 0.006(3)
C19 0.088(5) 0.084(5) 0.121(7) -0.059(5) -0.030(5) 0.012(4)
C20 0.110(6) 0.120(7) 0.064(5) -0.030(5) -0.015(4) 0.007(5)

loop_
_atom_type_symbol
_atom_type_description
_atom_type_scat_dispersion_real
_atom_type_scat_dispersion_imag
_atom_type_scat_source
C C 0.0033 0.0016 'International Tables Vol C Tables 4.2.6.8 and 6.1.1.4'
H H 0.0000 0.0000 'International Tables Vol C Tables 4.2.6.8 and 6.1.1.4'
N N 0.0061 0.0033 'International Tables Vol C Tables 4.2.6.8 and 6.1.1.4'
O O 0.0106 0.0060 'International Tables Vol C Tables 4.2.6.8 and 6.1.1.4'
Co Co 0.3494 0.9721 'International Tables Vol C Tables 4.2.6.8 and 6.1.1.4'
Br Br -0.2901 2.4595 'International Tables Vol C Tables 4.2.6.8 and 6.1.1.4'

loop_
_geom_angle_atom_site_label_1
_geom_angle_atom_site_label_2
_geom_angle_atom_site_label_3
_geom_angle
_geom_angle_site_symmetry_1
_geom_angle_site_symmetry_3
_geom_angle_publ_flag
O1 Co1 O2 113.92(16) . . ?
O1 Co1 N2 116.25(17) . . ?
O2 Co1 N2 96.71(15) . . ?
O1 Co1 N1 97.55(16) . . ?
O2 Co1 N1 113.36(17) . . ?
N2 Co1 N1 120.14(18) . . ?
C2 O1 Co1 124.6(3) . . ?
C12 O2 Co1 122.1(3) . . ?
C7 N1 C8 116.9(4) . . ?
C7 N1 Co1 119.4(4) . . ?
C8 N1 Co1 123.7(3) . . ?
C17 N2 C18 117.4(4) . . ?
C17 N2 Co1 119.1(3) . . ?
C18 N2 Co1 123.4(3) . . ?
C6 C1 C7 115.9(5) . . ?
C6 C1 C2 118.4(5) . . ?
C7 C1 C2 125.8(5) . . ?
O1 C2 C3 119.1(5) . . ?
O1 C2 C1 123.2(5) . . ?
C3 C2 C1 117.7(5) . . ?
C4 C3 C2 122.1(5) . . ?
C4 C3 H3 118.9 . . ?
C2 C3 H3 118.9 . . ?
C3 C4 C5 119.6(5) . . ?
C3 C4 H4 120.2 . . ?
C5 C4 H4 120.2 . . ?
C6 C5 C4 120.8(5) . . ?
C6 C5 Br1 119.8(4) . . ?
C4 C5 Br1 119.4(4) . . ?
C5 C6 C1 121.3(5) . . ?
C5 C6 H6 119.3 . . ?
C1 C6 H6 119.3 . . ?
N1 C7 C1 128.0(5) . . ?
N1 C7 H7 116.0 . . ?
C1 C7 H7 116.0 . . ?
N1 C8 C9 119.6(6) . . ?
N1 C8 C10 117.9(6) . . ?
C9 C8 C10 60.1(6) . . ?
N1 C8 H8 115.9 . . ?
C9 C8 H8 115.9 . . ?
C10 C8 H8 115.9 . . ?
C8 C9 C10 60.5(6) . . ?
C8 C9 H9A 117.7 . . ?
C10 C9 H9A 117.7 . . ?
C8 C9 H9B 117.7 . . ?
C10 C9 H9B 117.7 . . ?
H9A C9 H9B 114.8 . . ?
C9 C10 C8 59.4(6) . . ?
C9 C10 H10A 117.8 . . ?
C8 C10 H10A 117.8 . . ?
C9 C10 H10B 117.8 . . ?
C8 C10 H10B 117.8 . . ?
H10A C10 H10B 115.0 . . ?
C16 C11 C12 119.7(4) . . ?
C16 C11 C17 114.9(4) . . ?
C12 C11 C17 125.4(4) . . ?
O2 C12 C13 117.9(4) . . ?
O2 C12 C11 124.2(5) . . ?
C13 C12 C11 117.9(5) . . ?
C14 C13 C12 121.6(5) . . ?
C14 C13 H13 119.2 . . ?
C12 C13 H13 119.2 . . ?
C13 C14 C15 120.0(5) . . ?
C13 C14 H14 120.0 . . ?
C15 C14 H14 120.0 . . ?
C16 C15 C14 119.7(5) . . ?
C16 C15 Br2 119.3(4) . . ?
C14 C15 Br2 120.9(4) . . ?
C15 C16 C11 121.1(5) . . ?
C15 C16 H16 119.5 . . ?
C11 C16 H16 119.5 . . ?
N2 C17 C11 127.9(4) . . ?
N2 C17 H17 116.1 . . ?
C11 C17 H17 116.1 . . ?
N2 C18 C19 119.0(5) . . ?
N2 C18 C20 118.5(6) . . ?
C19 C18 C20 59.3(5) . . ?
N2 C18 H18 116.0 . . ?
C19 C18 H18 116.0 . . ?
C20 C18 H18 116.0 . . ?
C20 C19 C18 60.8(5) . . ?
C20 C19 H19A 117.7 . . ?
C18 C19 H19A 117.7 . . ?
C20 C19 H19B 117.7 . . ?
C18 C19 H19B 117.7 . . ?
H19A C19 H19B 114.8 . . ?
C19 C20 C18 60.0(5) . . ?
C19 C20 H20A 117.8 . . ?
C18 C20 H20A 117.8 . . ?
C19 C20 H20B 117.8 . . ?
C18 C20 H20B 117.8 . . ?
H20A C20 H20B 114.9 . . ?

loop_
_geom_bond_atom_site_label_1
_geom_bond_atom_site_label_2
_geom_bond_distance
_geom_bond_site_symmetry_2
_geom_bond_publ_flag
Co1 O1 1.898(4) . ?
Co1 O2 1.919(3) . ?
Co1 N2 2.005(4) . ?
Co1 N1 2.006(4) . ?
Br1 C5 1.902(5) . ?
Br2 C15 1.887(5) . ?
O1 C2 1.323(6) . ?
O2 C12 1.321(6) . ?
N1 C7 1.295(6) . ?
N1 C8 1.446(7) . ?
N2 C17 1.290(6) . ?
N2 C18 1.427(6) . ?
C1 C6 1.415(7) . ?
C1 C7 1.429(7) . ?
C1 C2 1.429(7) . ?
C2 C3 1.386(8) . ?
C3 C4 1.369(7) . ?
C3 H3 0.9300 . ?
C4 C5 1.386(8) . ?
C4 H4 0.9300 . ?
C5 C6 1.337(8) . ?
C6 H6 0.9300 . ?
C7 H7 0.9300 . ?
C8 C9 1.470(10) . ?
C8 C10 1.486(10) . ?
C8 H8 0.9800 . ?
C9 C10 1.481(15) . ?
C9 H9A 0.9700 . ?
C9 H9B 0.9700 . ?
C10 H10A 0.9700 . ?
C10 H10B 0.9700 . ?
C11 C16 1.402(6) . ?
C11 C12 1.406(6) . ?
C11 C17 1.436(6) . ?
C12 C13 1.398(7) . ?
C13 C14 1.377(8) . ?
C13 H13 0.9300 . ?
C14 C15 1.388(8) . ?
C14 H14 0.9300 . ?
C15 C16 1.367(7) . ?
C16 H16 0.9300 . ?
C17 H17 0.9300 . ?
C18 C19 1.482(8) . ?
C18 C20 1.495(9) . ?
C18 H18 0.9800 . ?
C19 C20 1.472(11) . ?
C19 H19A 0.9700 . ?
C19 H19B 0.9700 . ?
C20 H20A 0.9700 . ?
C20 H20B 0.9700 . ?
